data_7231793
loop_
_publ_author_name
'Enkelmann, Dennis D.'
'Handelmann, Jens'
'Schauerte, Carsten'
'Merz, Klaus'

_publ_section_title
;
 Co-crystallization and polymorphic behaviour of 5-fluorouracil
;
_journal_issue 13
_journal_name_full CrystEngComm
_journal_page_first 2130
_journal_paper_doi 10.1039/C8CE01692E
_journal_volume 21
_journal_year 2019
_chemical_formula_sum 'C6 H8 F N2 O5'
_chemical_formula_weight 207.14
_space_group_crystal_system triclinic
_space_group_IT_number 2
_space_group_name_Hall '-P 1'
_space_group_name_H-M_alt 'P -1'
_symmetry_space_group_name_Hall '-P 1'
_symmetry_space_group_name_H-M 'P -1'
_atom_sites_solution_hydrogens difmap
_audit_creation_method SHELXL-2018/3
_audit_update_record
;
2018-09-20 deposited with the CCDC.
2018-10-31 downloaded from the CCDC.
;
_cell_angle_alpha 92.228(18)
_cell_angle_beta 94.392(9)
_cell_angle_gamma 110.98(3)
_cell_formula_units_Z 2
_cell_length_a 5.443(9)
_cell_length_b 5.845(9)
_cell_length_c 14.47(2)
_cell_measurement_reflns_used 1998
_cell_measurement_temperature 293(2)
_cell_measurement_theta_max 27.505
_cell_measurement_theta_min 2.831
_cell_volume 427.5(11)
_computing_structure_refinement 'SHELXL-2018/3 (Sheldrick, 2018)'
_diffrn_ambient_temperature 293(2)
_diffrn_measured_fraction_theta_full 0.954
_diffrn_measured_fraction_theta_max 0.918
_diffrn_measurement_device_type 'Rigaku Mercury375R/M CCD (XtaLAB mini)'
_diffrn_measurement_method \w
_diffrn_radiation_type MoK\a
_diffrn_radiation_wavelength 0.71075
_diffrn_reflns_av_R_equivalents 0.0126
_diffrn_reflns_av_unetI/netI 0.0371
_diffrn_reflns_Laue_measured_fraction_full 0.954
_diffrn_reflns_Laue_measured_fraction_max 0.918
_diffrn_reflns_limit_h_max 6
_diffrn_reflns_limit_h_min -7
_diffrn_reflns_limit_k_max 5
_diffrn_reflns_limit_k_min -7
_diffrn_reflns_limit_l_max 15
_diffrn_reflns_limit_l_min -18
_diffrn_reflns_number 1998
_diffrn_reflns_point_group_measured_fraction_full 0.954
_diffrn_reflns_point_group_measured_fraction_max 0.918
_diffrn_reflns_theta_full 25.000
_diffrn_reflns_theta_max 27.505
_diffrn_reflns_theta_min 2.831
_exptl_absorpt_coefficient_mu 0.153
_exptl_crystal_colour colorless
_exptl_crystal_density_diffrn 1.609
_exptl_crystal_description prism
_exptl_crystal_F_000 214
_exptl_crystal_size_max 0.200
_exptl_crystal_size_mid 0.100
_exptl_crystal_size_min 0.100
_refine_diff_density_max 0.192
_refine_diff_density_min -0.210
_refine_diff_density_rms 0.054
_refine_ls_extinction_method none
_refine_ls_goodness_of_fit_ref 0.956
_refine_ls_hydrogen_treatment refall
_refine_ls_matrix_type full
_refine_ls_number_parameters 159
_refine_ls_number_reflns 1805
_refine_ls_number_restraints 0
_refine_ls_restrained_S_all 0.956
_refine_ls_R_factor_all 0.0744
_refine_ls_R_factor_gt 0.0521
_refine_ls_shift/su_max 0.000
_refine_ls_shift/su_mean 0.000
_refine_ls_structure_factor_coef Fsqd
_refine_ls_weighting_details 'w=1/[\s^2^(Fo^2^)+(0.0962P)^2^] where P=(Fo^2^+2Fc^2^)/3'
_refine_ls_weighting_scheme calc
_refine_ls_wR_factor_gt 0.1386
_refine_ls_wR_factor_ref 0.1537
_reflns_Friedel_coverage 0.000
_reflns_number_gt 1232
_reflns_number_total 1805
_reflns_threshold_expression 'I > 2\s(I)'
_cod_data_source_file c8ce01692e2.cif
_cod_data_source_block shelxl
_cod_depositor_comments 'Adding full bibliography for 7231792--7231793.cif.'
_cod_database_code 7231793
_shelx_shelxl_version_number 2018/3
_shelx_space_group_comment
;
The symmetry employed for this shelxl refinement is uniquely defined
by the following loop, which should always be used as a source of
symmetry information in preference to the above space-group names.
They are only intended as comments.
;
_shelx_estimated_absorpt_t_min 0.970
_shelx_estimated_absorpt_t_max 0.985

loop_
_space_group_symop_operation_xyz
'x, y, z'
'-x, -y, -z'

loop_
_atom_site_label
_atom_site_type_symbol
_atom_site_fract_x
_atom_site_fract_y
_atom_site_fract_z
_atom_site_U_iso_or_equiv
_atom_site_adp_type
_atom_site_occupancy
_atom_site_site_symmetry_order
_atom_site_calc_flag
F1 F 0.9437(3) 0.1476(3) 0.13545(9) 0.0619(5) Uani 1 1 d
O1 O 0.8220(3) 0.2078(3) 0.49785(11) 0.0515(5) Uani 1 1 d
N1 N 0.9888(4) 0.0668(3) 0.37838(13) 0.0398(5) Uani 1 1 d
O2 O 1.1553(3) -0.0879(3) 0.26331(11) 0.0536(5) Uani 1 1 d
O3 O 1.4739(4) -0.3814(3) 0.16723(11) 0.0563(5) Uani 1 1 d
O5 O 0.5509(4) 0.3910(4) 0.62711(15) 0.0585(5) Uani 1 1 d
N2 N 0.7542(4) 0.3197(3) 0.35166(12) 0.0430(5) Uani 1 1 d
C2 C 1.0297(4) 0.0398(4) 0.28734(15) 0.0393(5) Uani 1 1 d
O4 O 1.2396(4) -0.1949(4) 0.09156(13) 0.0664(6) Uani 1 1 d
C4 C 0.7830(5) 0.3032(4) 0.25924(16) 0.0453(5) Uani 1 1 d
C3 C 0.9141(4) 0.1696(4) 0.22643(14) 0.0428(5) Uani 1 1 d
C1 C 0.8524(4) 0.1999(4) 0.41507(15) 0.0392(5) Uani 1 1 d
C6 C 1.4323(7) -0.4094(6) 0.00014(17) 0.0563(7) Uani 1 1 d
C5 C 1.3883(5) -0.3310(4) 0.09492(15) 0.0441(5) Uani 1 1 d
H2 H 0.702(5) 0.391(4) 0.2204(18) 0.050(7) Uiso 1 1 d
H1 H 1.044(4) -0.012(4) 0.4171(16) 0.035(6) Uiso 1 1 d
H3 H 0.662(5) 0.425(5) 0.3728(17) 0.054(7) Uiso 1 1 d
H4 H 1.218(6) -0.161(5) 0.159(2) 0.073(9) Uiso 1 1 d
H7 H 0.585(8) 0.339(7) 0.669(3) 0.095(15) Uiso 1 1 d
H8 H 0.632(7) 0.330(6) 0.576(3) 0.102(12) Uiso 1 1 d
H5 H 1.510(8) -0.281(7) -0.033(3) 0.105(13) Uiso 1 1 d
H6 H 1.273(7) -0.467(6) -0.036(2) 0.089(11) Uiso 1 1 d

loop_
_atom_site_aniso_label
_atom_site_aniso_U_11
_atom_site_aniso_U_22
_atom_site_aniso_U_33
_atom_site_aniso_U_23
_atom_site_aniso_U_13
_atom_site_aniso_U_12
F1 0.0878(11) 0.0826(10) 0.0334(8) 0.0049(7) 0.0106(7) 0.0518(9)
O1 0.0722(12) 0.0615(10) 0.0381(9) 0.0053(7) 0.0169(7) 0.0426(9)
N1 0.0521(11) 0.0449(10) 0.0351(10) 0.0061(8) 0.0111(8) 0.0314(9)
O2 0.0723(11) 0.0699(11) 0.0399(10) 0.0021(8) 0.0138(8) 0.0501(9)
O3 0.0816(12) 0.0752(11) 0.0339(9) 0.0029(8) 0.0068(8) 0.0544(10)
O5 0.0703(12) 0.0713(12) 0.0529(12) 0.0052(10) 0.0114(9) 0.0475(10)
N2 0.0513(11) 0.0499(10) 0.0393(10) 0.0002(8) 0.0068(8) 0.0320(9)
C2 0.0435(12) 0.0415(11) 0.0376(12) 0.0013(8) 0.0081(8) 0.0206(9)
O4 0.1025(15) 0.0950(13) 0.0371(10) 0.0034(9) 0.0100(9) 0.0782(12)
C4 0.0529(13) 0.0516(12) 0.0405(13) 0.0026(10) 0.0013(9) 0.0305(11)
C3 0.0537(13) 0.0524(12) 0.0293(11) 0.0001(9) 0.0055(9) 0.0275(11)
C1 0.0462(12) 0.0409(10) 0.0358(11) -0.0005(8) 0.0081(8) 0.0216(9)
C6 0.085(2) 0.0729(17) 0.0351(13) 0.0035(12) 0.0114(13) 0.0574(17)
C5 0.0562(14) 0.0510(12) 0.0366(12) 0.0029(9) 0.0098(9) 0.0323(11)

loop_
_atom_type_symbol
_atom_type_description
_atom_type_scat_dispersion_real
_atom_type_scat_dispersion_imag
_atom_type_scat_source
C C 0.0033 0.0016 'International Tables Vol C Tables 4.2.6.8 and 6.1.1.4'
H H 0.0000 0.0000 'International Tables Vol C Tables 4.2.6.8 and 6.1.1.4'
F F 0.0171 0.0103 'International Tables Vol C Tables 4.2.6.8 and 6.1.1.4'
N N 0.0061 0.0033 'International Tables Vol C Tables 4.2.6.8 and 6.1.1.4'
O O 0.0106 0.0060 'International Tables Vol C Tables 4.2.6.8 and 6.1.1.4'

loop_
_geom_angle_atom_site_label_1
_geom_angle_atom_site_label_2
_geom_angle_atom_site_label_3
_geom_angle
_geom_angle_site_symmetry_1
C2 N1 C1 127.23(18) .
C2 N1 H1 118.3(16) .
C1 N1 H1 114.3(16) .
H7 O5 H8 106(4) .
C4 N2 C1 122.80(19) .
C4 N2 H3 117.9(15) .
C1 N2 H3 119.3(15) .
O2 C2 N1 120.69(19) .
O2 C2 C3 125.5(2) .
N1 C2 C3 113.79(19) .
C5 O4 H4 104.3(16) .
C3 C4 N2 120.8(2) .
C3 C4 H2 123.1(15) .
N2 C4 H2 116.1(15) .
C4 C3 F1 122.24(19) .
C4 C3 C2 120.9(2) .
F1 C3 C2 116.82(19) .
O1 C1 N2 123.53(19) .
O1 C1 N1 122.08(19) .
N2 C1 N1 114.4(2) .
C6 C6 C5 113.8(3) 2_845
C6 C6 H5 112(2) 2_845
C5 C6 H5 112(2) .
C6 C6 H6 112(2) 2_845
C5 C6 H6 109(2) .
H5 C6 H6 96(3) .
O3 C5 O4 122.2(2) .
O3 C5 C6 125.9(2) .
O4 C5 C6 111.9(2) .

loop_
_geom_bond_atom_site_label_1
_geom_bond_atom_site_label_2
_geom_bond_distance
_geom_bond_site_symmetry_2
F1 C3 1.345(3) .
O1 C1 1.223(3) .
N1 C2 1.365(3) .
N1 C1 1.371(3) .
N1 H1 0.84(2) .
O2 C2 1.236(3) .
O3 C5 1.203(3) .
O5 H7 0.72(4) .
O5 H8 1.00(4) .
N2 C4 1.362(3) .
N2 C1 1.364(3) .
N2 H3 0.98(3) .
C2 C3 1.435(3) .
O4 C5 1.322(3) .
O4 H4 1.01(3) .
C4 C3 1.329(3) .
C4 H2 0.96(2) .
C6 C6 1.492(5) 2_845
C6 C5 1.493(4) .
C6 H5 0.90(4) .
C6 H6 0.92(4) .

loop_
_geom_torsion_atom_site_label_1
_geom_torsion_atom_site_label_2
_geom_torsion_atom_site_label_3
_geom_torsion_atom_site_label_4
_geom_torsion
_geom_torsion_site_symmetry_1
C1 N1 C2 O2 -179.4(2) .
C1 N1 C2 C3 0.3(3) .
C1 N2 C4 C3 -1.0(4) .
N2 C4 C3 F1 179.3(2) .
N2 C4 C3 C2 -0.2(4) .
O2 C2 C3 C4 -179.8(2) .
N1 C2 C3 C4 0.5(3) .
O2 C2 C3 F1 0.7(3) .
N1 C2 C3 F1 -179.02(18) .
C4 N2 C1 O1 -178.0(2) .
C4 N2 C1 N1 1.7(3) .
C2 N1 C1 O1 178.3(2) .
C2 N1 C1 N2 -1.4(3) .
C6 C6 C5 O3 7.8(5) 2_845
C6 C6 C5 O4 -172.2(4) 2_845
